data_4086900
loop_
_publ_author_name
'Bayram, Melike'
'Naglav, Dominik'
'W\"olper, Christoph'
'Schulz, Stephan'

_publ_contact_author
;
         Prof. Dr. Schulz, Stephan
         Fachbereich Chemie der
         Universit\"at Duisburg-Essen
         Campus Essen, Universit\"atsstr. 7
         D-45141 Essen, Germany
;
_publ_section_title
;
 Syntheses and Structures of Homo- and Heteroleptic Beryllium Complexes
 Containing N,N&#x2032;-Chelating Ligands
;
_journal_name_full Organometallics
_journal_paper_doi 10.1021/acs.organomet.6b00865
_journal_year 2017
_chemical_formula_sum 'C27 H38 Be N2'
_chemical_formula_weight 399.60
_space_group_crystal_system triclinic
_space_group_IT_number 2
_space_group_name_Hall '-P 1'
_space_group_name_H-M_alt 'P -1'
_symmetry_space_group_name_Hall '-P 1'
_symmetry_space_group_name_H-M 'P -1'
_atom_sites_solution_hydrogens geom
_atom_sites_solution_primary direct
_atom_sites_solution_secondary difmap
_audit_creation_method SHELXL-2014/7
_cell_angle_alpha 99.009(2)
_cell_angle_beta 97.803(2)
_cell_angle_gamma 108.922(2)
_cell_formula_units_Z 2
_cell_length_a 9.1804(4)
_cell_length_b 9.3731(3)
_cell_length_c 15.6427(8)
_cell_measurement_reflns_used 9696
_cell_measurement_temperature 100(1)
_cell_measurement_theta_max 30.57
_cell_measurement_theta_min 2.39
_cell_volume 1232.27(9)
_computing_cell_refinement 'BRUKER D8 KAPPA APEX 2 (3.0-2009)'
_computing_data_collection 'BRUKER D8 KAPPA APEX 2 (3.0-2009)'
_computing_data_reduction 'BRUKER D8 KAPPA APEX 2 (3.0-2009)'
_computing_molecular_graphics 'BRUKER AXS SHELXTL (c) 2008 / Vers. 2008/4'
_computing_publication_material 'BRUKER AXS SHELXTL (c) 2008 / Vers. 2008/4'
_computing_structure_refinement 'SHELXL-2014/7 (Sheldrick, 2014)'
_computing_structure_solution 'BRUKER D8 KAPPA APEX 2 (3.0-2009)'
_diffrn_ambient_temperature 100(1)
_diffrn_detector_area_resol_mean 512
_diffrn_measured_fraction_theta_full 0.999
_diffrn_measured_fraction_theta_max 0.994
_diffrn_measurement_device_type
; 
 Bruker D8 KAPPA series II with APEX II area detector system
;
_diffrn_measurement_method
;
 Data collection strategy APEX 2/COSMO
;
_diffrn_radiation_monochromator 'Triumph Goebel mirror'
_diffrn_radiation_source 'fine-focus sealed tube'
_diffrn_radiation_type MoK\a
_diffrn_radiation_wavelength 0.71073
_diffrn_reflns_av_R_equivalents 0.0243
_diffrn_reflns_av_unetI/netI 0.0156
_diffrn_reflns_Laue_measured_fraction_full 0.999
_diffrn_reflns_Laue_measured_fraction_max 0.994
_diffrn_reflns_limit_h_max 13
_diffrn_reflns_limit_h_min -13
_diffrn_reflns_limit_k_max 13
_diffrn_reflns_limit_k_min -13
_diffrn_reflns_limit_l_max 22
_diffrn_reflns_limit_l_min -22
_diffrn_reflns_number 45109
_diffrn_reflns_point_group_measured_fraction_full 0.999
_diffrn_reflns_point_group_measured_fraction_max 0.994
_diffrn_reflns_theta_full 25.242
_diffrn_reflns_theta_max 30.612
_diffrn_reflns_theta_min 1.345
_exptl_absorpt_coefficient_mu 0.061
_exptl_absorpt_correction_T_max 0.75
_exptl_absorpt_correction_T_min 0.69
_exptl_absorpt_correction_type multi-scan
_exptl_absorpt_process_details
; 
 BRUKER AXS SMART APEX 2 Vers. 3.0-2009
 R.H. Blessing, Acta Cryst. (1995) A51 33-38 
;
_exptl_crystal_colour colourless
_exptl_crystal_density_diffrn 1.077
_exptl_crystal_description rhombus
_exptl_crystal_F_000 436
_exptl_crystal_size_max 0.406
_exptl_crystal_size_mid 0.277
_exptl_crystal_size_min 0.246
_refine_diff_density_max 0.457
_refine_diff_density_min -0.227
_refine_diff_density_rms 0.047
_refine_ls_extinction_method none
_refine_ls_goodness_of_fit_ref 1.016
_refine_ls_hydrogen_treatment constr
_refine_ls_matrix_type full
_refine_ls_number_parameters 281
_refine_ls_number_reflns 7562
_refine_ls_number_restraints 0
_refine_ls_restrained_S_all 1.016
_refine_ls_R_factor_all 0.0483
_refine_ls_R_factor_gt 0.0425
_refine_ls_shift/su_max 0.001
_refine_ls_shift/su_mean 0.000
_refine_ls_structure_factor_coef Fsqd
_refine_ls_weighting_details 'w=1/[\s^2^(Fo^2^)+(0.0712P)^2^+0.3719P] where P=(Fo^2^+2Fc^2^)/3'
_refine_ls_weighting_scheme calc
_refine_ls_wR_factor_gt 0.1206
_refine_ls_wR_factor_ref 0.1270
_reflns_Friedel_coverage 0.000
_reflns_number_gt 6662
_reflns_number_total 7562
_reflns_threshold_expression 'I > 2\s(I)'
_cod_data_source_file om6b00865_si_002.cif
_cod_data_source_block dnp_082m
_cod_database_code 4086900
_shelx_shelxl_version_number 2014/7
_shelx_space_group_comment
;
The symmetry employed for this shelxl refinement is uniquely defined
by the following loop, which should always be used as a source of
symmetry information in preference to the above space-group names.
They are only intended as comments.
;
_shelx_estimated_absorpt_t_min 0.976
_shelx_estimated_absorpt_t_max 0.985

loop_
_space_group_symop_operation_xyz
'x, y, z'
'-x, -y, -z'

loop_
_atom_site_label
_atom_site_type_symbol
_atom_site_fract_x
_atom_site_fract_y
_atom_site_fract_z
_atom_site_U_iso_or_equiv
_atom_site_adp_type
_atom_site_occupancy
_atom_site_site_symmetry_order
_atom_site_calc_flag
_atom_site_refinement_flags_posn
_atom_site_refinement_flags_adp
N1 N 0.74613(8) 0.78909(8) 0.18624(5) 0.01462(13) Uani 1 1 d . .
N2 N 0.65623(8) 0.97172(8) 0.29626(5) 0.01470(13) Uani 1 1 d . .
C1 C 0.61609(9) 0.67573(9) 0.19081(5) 0.01550(15) Uani 1 1 d . .
C2 C 0.51509(10) 0.70189(9) 0.24576(6) 0.01724(15) Uani 1 1 d . .
H2 H 0.4258 0.6164 0.2476 0.021 Uiso 1 1 calc R U
C3 C 0.53657(9) 0.84539(9) 0.29821(5) 0.01606(15) Uani 1 1 d . .
C4 C 0.57449(11) 0.51652(10) 0.13534(6) 0.02111(17) Uani 1 1 d . .
H4A H 0.5851 0.5238 0.0745 0.032 Uiso 1 1 calc R U
H4B H 0.4658 0.4546 0.1359 0.032 Uiso 1 1 calc R U
H4C H 0.6454 0.4674 0.1594 0.032 Uiso 1 1 calc R U
C5 C 0.42027(11) 0.85577(11) 0.35571(7) 0.02272(18) Uani 1 1 d . .
H5A H 0.3591 0.9152 0.3332 0.034 Uiso 1 1 calc R U
H5B H 0.4765 0.9072 0.4163 0.034 Uiso 1 1 calc R U
H5C H 0.3493 0.7516 0.3552 0.034 Uiso 1 1 calc R U
C6 C 0.85742(9) 0.75277(9) 0.13866(5) 0.01507(15) Uani 1 1 d . .
C7 C 0.86460(10) 0.78598(10) 0.05484(5) 0.01812(16) Uani 1 1 d . .
C8 C 0.98279(11) 0.76213(11) 0.01338(6) 0.02241(18) Uani 1 1 d . .
H8 H 0.9876 0.7829 -0.0439 0.027 Uiso 1 1 calc R U
C9 C 1.09382(11) 0.70881(11) 0.05364(6) 0.02311(18) Uani 1 1 d . .
C10 C 1.08323(11) 0.67631(10) 0.13688(6) 0.02109(17) Uani 1 1 d . .
H10 H 1.1579 0.6393 0.1649 0.025 Uiso 1 1 calc R U
C11 C 0.96591(10) 0.69660(9) 0.18027(5) 0.01664(15) Uani 1 1 d . .
C12 C 0.74892(12) 0.84811(11) 0.01095(6) 0.02346(18) Uani 1 1 d . .
H12A H 0.7696 0.8616 -0.0476 0.035 Uiso 1 1 calc R U
H12B H 0.7600 0.9479 0.0470 0.035 Uiso 1 1 calc R U
H12C H 0.6419 0.7753 0.0049 0.035 Uiso 1 1 calc R U
C13 C 1.22210(14) 0.68555(14) 0.00849(8) 0.0334(2) Uani 1 1 d . .
H13A H 1.1984 0.5749 -0.0128 0.050 Uiso 1 1 calc R U
H13B H 1.3228 0.7297 0.0505 0.050 Uiso 1 1 calc R U
H13C H 1.2284 0.7369 -0.0416 0.050 Uiso 1 1 calc R U
C14 C 0.95804(11) 0.65995(11) 0.27024(6) 0.02098(17) Uani 1 1 d . .
H14A H 0.8803 0.5566 0.2642 0.031 Uiso 1 1 calc R U
H14B H 0.9273 0.7362 0.3065 0.031 Uiso 1 1 calc R U
H14C H 1.0614 0.6631 0.2986 0.031 Uiso 1 1 calc R U
C15 C 0.66328(9) 1.12000(9) 0.34189(5) 0.01477(15) Uani 1 1 d . .
C16 C 0.58885(9) 1.20191(9) 0.29562(5) 0.01602(15) Uani 1 1 d . .
C17 C 0.60511(10) 1.35075(10) 0.33668(6) 0.01888(16) Uani 1 1 d . .
H17 H 0.5537 1.4066 0.3061 0.023 Uiso 1 1 calc R U
C18 C 0.69464(11) 1.42009(10) 0.42133(6) 0.02056(17) Uani 1 1 d . .
C19 C 0.76716(11) 1.33547(11) 0.46563(6) 0.02092(17) Uani 1 1 d . .
H19 H 0.8282 1.3812 0.5235 0.025 Uiso 1 1 calc R U
C20 C 0.75273(10) 1.18544(10) 0.42738(5) 0.01769(16) Uani 1 1 d . .
C21 C 0.49675(11) 1.13155(10) 0.20282(6) 0.02081(17) Uani 1 1 d . .
H21A H 0.4426 1.1989 0.1834 0.031 Uiso 1 1 calc R U
H21B H 0.4192 1.0301 0.2012 0.031 Uiso 1 1 calc R U
H21C H 0.5684 1.1199 0.1634 0.031 Uiso 1 1 calc R U
C22 C 0.71189(14) 1.58264(11) 0.46299(7) 0.0299(2) Uani 1 1 d . .
H22A H 0.6933 1.6375 0.4166 0.045 Uiso 1 1 calc R U
H22B H 0.8184 1.6365 0.4982 0.045 Uiso 1 1 calc R U
H22C H 0.6352 1.5795 0.5012 0.045 Uiso 1 1 calc R U
C23 C 0.83251(12) 1.09637(12) 0.47635(6) 0.02407(18) Uani 1 1 d . .
H23A H 0.7531 1.0034 0.4850 0.036 Uiso 1 1 calc R U
H23B H 0.8927 1.1611 0.5339 0.036 Uiso 1 1 calc R U
H23C H 0.9037 1.0666 0.4420 0.036 Uiso 1 1 calc R U
C24 C 0.93210(10) 1.12787(10) 0.22003(6) 0.01806(16) Uani 1 1 d . .
H24A H 0.9748 1.0941 0.1689 0.022 Uiso 1 1 calc R U
H24B H 0.8824 1.2016 0.2036 0.022 Uiso 1 1 calc R U
C25 C 1.07111(10) 1.21590(9) 0.29743(6) 0.01730(15) Uani 1 1 d . .
H25 H 1.0287 1.2523 0.3489 0.021 Uiso 1 1 calc R U
C26 C 1.15566(11) 1.10903(11) 0.32437(7) 0.02348(18) Uani 1 1 d . .
H26A H 1.1898 1.0646 0.2732 0.035 Uiso 1 1 calc R U
H26B H 1.0839 1.0259 0.3457 0.035 Uiso 1 1 calc R U
H26C H 1.2475 1.1680 0.3715 0.035 Uiso 1 1 calc R U
C27 C 1.18763(11) 1.35707(10) 0.27548(7) 0.02408(18) Uani 1 1 d . .
H27A H 1.2338 1.3236 0.2266 0.036 Uiso 1 1 calc R U
H27B H 1.2711 1.4129 0.3275 0.036 Uiso 1 1 calc R U
H27C H 1.1327 1.4252 0.2582 0.036 Uiso 1 1 calc R U
Be1 Be 0.78562(12) 0.96768(12) 0.23531(7) 0.01568(19) Uani 1 1 d . .

loop_
_atom_site_aniso_label
_atom_site_aniso_U_11
_atom_site_aniso_U_22
_atom_site_aniso_U_33
_atom_site_aniso_U_23
_atom_site_aniso_U_13
_atom_site_aniso_U_12
N1 0.0143(3) 0.0144(3) 0.0156(3) 0.0042(2) 0.0042(2) 0.0046(2)
N2 0.0149(3) 0.0138(3) 0.0163(3) 0.0044(2) 0.0042(2) 0.0052(2)
C1 0.0152(3) 0.0135(3) 0.0169(3) 0.0044(3) 0.0018(3) 0.0040(3)
C2 0.0143(3) 0.0148(3) 0.0224(4) 0.0065(3) 0.0054(3) 0.0031(3)
C3 0.0142(3) 0.0172(4) 0.0187(4) 0.0072(3) 0.0050(3) 0.0058(3)
C4 0.0221(4) 0.0150(4) 0.0225(4) 0.0013(3) 0.0049(3) 0.0026(3)
C5 0.0198(4) 0.0221(4) 0.0291(4) 0.0078(3) 0.0131(3) 0.0069(3)
C6 0.0163(3) 0.0136(3) 0.0149(3) 0.0026(3) 0.0046(3) 0.0043(3)
C7 0.0207(4) 0.0170(4) 0.0149(3) 0.0038(3) 0.0037(3) 0.0041(3)
C8 0.0273(4) 0.0227(4) 0.0166(4) 0.0048(3) 0.0096(3) 0.0055(3)
C9 0.0248(4) 0.0214(4) 0.0243(4) 0.0035(3) 0.0127(3) 0.0071(3)
C10 0.0209(4) 0.0211(4) 0.0245(4) 0.0054(3) 0.0085(3) 0.0098(3)
C11 0.0181(4) 0.0161(3) 0.0168(3) 0.0043(3) 0.0052(3) 0.0063(3)
C12 0.0261(4) 0.0246(4) 0.0180(4) 0.0071(3) 0.0005(3) 0.0071(3)
C13 0.0328(5) 0.0375(6) 0.0360(5) 0.0069(4) 0.0219(4) 0.0147(4)
C14 0.0228(4) 0.0251(4) 0.0195(4) 0.0095(3) 0.0061(3) 0.0114(3)
C15 0.0147(3) 0.0150(3) 0.0152(3) 0.0038(3) 0.0050(3) 0.0050(3)
C16 0.0156(3) 0.0162(3) 0.0159(3) 0.0037(3) 0.0029(3) 0.0052(3)
C17 0.0207(4) 0.0168(4) 0.0205(4) 0.0043(3) 0.0051(3) 0.0077(3)
C18 0.0231(4) 0.0176(4) 0.0197(4) 0.0018(3) 0.0071(3) 0.0054(3)
C19 0.0225(4) 0.0224(4) 0.0148(4) 0.0013(3) 0.0034(3) 0.0053(3)
C20 0.0177(4) 0.0212(4) 0.0149(3) 0.0055(3) 0.0045(3) 0.0066(3)
C21 0.0225(4) 0.0194(4) 0.0190(4) 0.0028(3) -0.0013(3) 0.0080(3)
C22 0.0390(6) 0.0197(4) 0.0277(5) -0.0015(3) 0.0072(4) 0.0090(4)
C23 0.0267(4) 0.0298(5) 0.0180(4) 0.0082(3) 0.0022(3) 0.0124(4)
C24 0.0178(4) 0.0167(3) 0.0193(4) 0.0061(3) 0.0052(3) 0.0040(3)
C25 0.0166(3) 0.0143(3) 0.0207(4) 0.0044(3) 0.0053(3) 0.0042(3)
C26 0.0224(4) 0.0208(4) 0.0280(4) 0.0081(3) 0.0032(3) 0.0079(3)
C27 0.0195(4) 0.0172(4) 0.0338(5) 0.0086(3) 0.0064(3) 0.0023(3)
Be1 0.0155(4) 0.0143(4) 0.0172(5) 0.0040(3) 0.0047(4) 0.0044(4)

loop_
_atom_type_symbol
_atom_type_description
_atom_type_scat_dispersion_real
_atom_type_scat_dispersion_imag
_atom_type_scat_source
C C 0.0033 0.0016 'International Tables Vol C Tables 4.2.6.8 and 6.1.1.4'
H H 0.0000 0.0000 'International Tables Vol C Tables 4.2.6.8 and 6.1.1.4'
Be Be 0.0005 0.0002 'International Tables Vol C Tables 4.2.6.8 and 6.1.1.4'
N N 0.0061 0.0033 'International Tables Vol C Tables 4.2.6.8 and 6.1.1.4'

loop_
_geom_angle_atom_site_label_1
_geom_angle_atom_site_label_2
_geom_angle_atom_site_label_3
_geom_angle
C1 N1 C6 119.38(7)
C1 N1 Be1 122.04(7)
C6 N1 Be1 118.56(6)
C3 N2 C15 119.42(7)
C3 N2 Be1 122.56(7)
C15 N2 Be1 117.68(7)
N1 C1 C2 121.36(7)
N1 C1 C4 120.05(7)
C2 C1 C4 118.59(7)
C1 C2 C3 124.49(7)
N2 C3 C2 120.94(7)
N2 C3 C5 120.33(8)
C2 C3 C5 118.71(7)
C7 C6 C11 120.97(8)
C7 C6 N1 119.69(7)
C11 C6 N1 119.12(7)
C8 C7 C6 118.48(8)
C8 C7 C12 120.79(8)
C6 C7 C12 120.72(8)
C9 C8 C7 121.87(8)
C10 C9 C8 118.27(8)
C10 C9 C13 120.47(9)
C8 C9 C13 121.26(9)
C9 C10 C11 121.78(8)
C10 C11 C6 118.61(8)
C10 C11 C14 120.27(8)
C6 C11 C14 121.12(7)
C20 C15 C16 121.15(7)
C20 C15 N2 120.71(7)
C16 C15 N2 117.94(7)
C17 C16 C15 118.53(8)
C17 C16 C21 120.96(7)
C15 C16 C21 120.49(7)
C16 C17 C18 121.85(8)
C17 C18 C19 118.21(8)
C17 C18 C22 120.32(8)
C19 C18 C22 121.48(8)
C18 C19 C20 121.87(8)
C19 C20 C15 118.38(8)
C19 C20 C23 120.96(8)
C15 C20 C23 120.65(8)
C25 C24 Be1 118.00(7)
C26 C25 C27 109.83(7)
C26 C25 C24 110.36(7)
C27 C25 C24 112.13(7)
N2 Be1 N1 108.20(7)
N2 Be1 C24 125.57(7)
N1 Be1 C24 126.11(7)

loop_
_geom_bond_atom_site_label_1
_geom_bond_atom_site_label_2
_geom_bond_distance
N1 C1 1.3355(10)
N1 C6 1.4375(10)
N1 Be1 1.6283(12)
N2 C3 1.3366(10)
N2 C15 1.4365(10)
N2 Be1 1.6270(13)
C1 C2 1.3987(11)
C1 C4 1.5036(11)
C2 C3 1.3999(12)
C3 C5 1.5030(12)
C6 C7 1.3994(11)
C6 C11 1.4015(11)
C7 C8 1.3967(12)
C7 C12 1.5055(12)
C8 C9 1.3929(14)
C9 C10 1.3919(13)
C9 C13 1.5090(13)
C10 C11 1.3956(11)
C11 C14 1.5056(12)
C15 C20 1.3990(11)
C15 C16 1.4001(11)
C16 C17 1.3926(11)
C16 C21 1.5041(12)
C17 C18 1.3928(12)
C18 C19 1.3936(13)
C18 C22 1.5086(13)
C19 C20 1.3954(12)
C20 C23 1.5049(12)
C24 C25 1.5362(12)
C24 Be1 1.7350(13)
C25 C26 1.5269(12)
C25 C27 1.5287(12)
